data_4112525
loop_
_publ_author_name
'Yoshinori Nishii'
'Kazunori Wakasugi'
'Keisuke Koga'
'Yoo Tanabe'

_publ_section_title
;
 Chirality Exchange from sp3 Central Chirality to Axial Chirality:
 Benzannulation of Optically Active
 Diaryl-2,2-dichlorocyclopropylmethanols to Axially Chiral
 \a-Arylnaphthalenes
;
_journal_name_full 'Journal of the American Chemical Society'
_journal_page_first 5358
_journal_page_last 5359
_journal_paper_doi 10.1021/ja0319442
_journal_volume 126
_journal_year 2004
_chemical_formula_moiety 'C13 H15 Cl2 N O '
_chemical_formula_sum 'C13 H15 Cl2 N O'
_chemical_formula_weight 272.17
_space_group_IT_number 4
_symmetry_cell_setting monoclinic
_symmetry_Int_Tables_number 4
_symmetry_space_group_name_Hall 'P 2yb'
_symmetry_space_group_name_H-M 'P 1 21 1'
_audit_creation_date 'Tue May 21 13:14:25 2002'
_audit_creation_method 'by teXsan'
_cell_angle_alpha 90
_cell_angle_beta 101.69(2)
_cell_angle_gamma 90
_cell_formula_units_Z 2
_cell_length_a 8.705(2)
_cell_length_b 5.185(3)
_cell_length_c 15.168(3)
_cell_measurement_reflns_used 25
_cell_measurement_temperature 296.2
_cell_measurement_theta_max 15.0
_cell_measurement_theta_min 14.7
_cell_volume 670.4(4)
_computing_cell_refinement 'MSC/AFC Diffractometer Control'
_computing_data_collection 'MSC/AFC Diffractometer Control'
_computing_data_reduction 'teXsan Ver. 1.11'
_computing_publication_material 'teXsan Ver. 1.11'
_computing_structure_refinement 'teXsan Ver. 1.10'
_computing_structure_solution MULTAN88
_diffrn_measured_fraction_theta_full 0.9994
_diffrn_measured_fraction_theta_max 0.9994
_diffrn_measurement_device_type 'Rigaku AFC7R'
_diffrn_measurement_method \w-2\q
_diffrn_radiation_type 'Mo K\a'
_diffrn_radiation_wavelength 0.7107
_diffrn_reflns_av_R_equivalents 0.035
_diffrn_reflns_limit_h_max 11
_diffrn_reflns_limit_h_min 0
_diffrn_reflns_limit_k_max 6
_diffrn_reflns_limit_k_min 0
_diffrn_reflns_limit_l_max 19
_diffrn_reflns_limit_l_min -19
_diffrn_reflns_number 1824
_diffrn_reflns_theta_full 27.49
_diffrn_reflns_theta_max 27.49
_diffrn_standards_decay_% 0.17
_diffrn_standards_interval_count 150
_diffrn_standards_number 3
_exptl_absorpt_coefficient_mu 0.467
_exptl_absorpt_correction_T_max 0.999
_exptl_absorpt_correction_T_min 0.966
_exptl_absorpt_correction_type psi-scan
_exptl_absorpt_process_details '(North, Phillips & Mathews, 1968)'
_exptl_crystal_colour colorless
_exptl_crystal_density_diffrn 1.348
_exptl_crystal_description prismatic
_exptl_crystal_size_max 0.200
_exptl_crystal_size_mid 0.200
_exptl_crystal_size_min 0.200
_refine_diff_density_max 0.26
_refine_diff_density_min -0.27
_refine_ls_abs_structure_Flack -1.2(2)
_refine_ls_extinction_coef 0.009(9)
_refine_ls_extinction_method 'Zachariasen(1967) type 2 gaussian isotropic'
_refine_ls_goodness_of_fit_ref 1.409
_refine_ls_hydrogen_treatment refall
_refine_ls_number_parameters 215
_refine_ls_number_reflns 1473
_refine_ls_R_factor_gt 0.0333
_refine_ls_shift/su_max 0.0003
_refine_ls_structure_factor_coef F
_refine_ls_weighting_details 'w = 1/[\s^2^(Fo) + 0.00063|Fo|^2^]'
_refine_ls_weighting_scheme calc
_refine_ls_wR_factor_ref 0.0488
_reflns_number_gt 1473
_reflns_number_total 1717
_reflns_threshold_expression F^2^>3.0\s(F^2^)
_cod_data_source_file ja0319442si20040331_045619.cif
_cod_data_source_block kk073_kangaku_tanabe
_cod_original_cell_volume 670.5(4)
_cod_original_formula_sum 'C13 H15 Cl2 N O '
_cod_database_code 4112525

loop_
_symmetry_equiv_pos_as_xyz
x,y,z
-x,1/2+y,-z

loop_
_atom_site_label
_atom_site_type_symbol
_atom_site_fract_x
_atom_site_fract_y
_atom_site_fract_z
_atom_site_U_iso_or_equiv
_atom_site_adp_type
_atom_site_occupancy
_atom_site_calc_flag
Cl(1) Cl 0.02421(7) 0.0000 0.10426(5) 0.0571(2) Uani 1.00 d
Cl(2) Cl 0.23991(9) 0.0550(3) 0.27525(4) 0.0704(2) Uani 1.00 d
O(1) O 0.5369(2) -0.1454(5) 0.1793(2) 0.0542(5) Uani 1.00 d
N(1) N 0.5930(2) 0.2765(6) 0.2024(1) 0.0377(5) Uani 1.00 d
C(1) C 0.7446(3) 0.2028(7) 0.3568(2) 0.0405(5) Uani 1.00 d
C(2) C 0.6519(3) 0.3538(9) 0.3997(2) 0.0568(8) Uani 1.00 d
C(3) C 0.6544(4) 0.325(1) 0.4908(2) 0.0685(9) Uani 1.00 d
C(4) C 0.7470(4) 0.1387(10) 0.5401(2) 0.0687(10) Uani 1.00 d
C(5) C 0.8399(5) -0.0125(9) 0.4990(2) 0.0725(9) Uani 1.00 d
C(6) C 0.8391(4) 0.0181(8) 0.4072(2) 0.0562(7) Uani 1.00 d
C(7) C 0.7497(3) 0.2357(7) 0.2588(2) 0.0396(5) Uani 1.00 d
C(8) C 0.8547(3) 0.4613(7) 0.2436(2) 0.0487(7) Uani 1.00 d
C(9) C 0.4995(3) 0.0821(6) 0.1691(2) 0.0364(5) Uani 1.00 d
C(10) C 0.3392(3) 0.1510(7) 0.1136(1) 0.0365(5) Uani 1.00 d
C(11) C 0.2531(3) 0.3911(7) 0.1344(2) 0.0476(7) Uani 1.00 d
C(12) C 0.2037(3) 0.1342(7) 0.1608(2) 0.0398(5) Uani 1.00 d
C(13) C 0.3184(4) 0.060(1) 0.0171(2) 0.0550(8) Uani 1.00 d
H(1) H 0.585(3) 0.494(8) 0.368(2) 0.057(8) Uiso 1.00 calc
H(2) H 0.583(4) 0.419(8) 0.520(2) 0.066(9) Uiso 1.00 calc
H(3) H 0.748(4) 0.12(1) 0.606(3) 0.10(1) Uiso 1.00 calc
H(4) H 0.907(5) -0.12(1) 0.527(3) 0.09(1) Uiso 1.00 calc
H(5) H 0.902(4) -0.08(1) 0.375(2) 0.08(1) Uiso 1.00 calc
H(6) H 0.784(4) 0.067(9) 0.235(2) 0.060(8) Uiso 1.00 calc
H(7) H 0.863(4) 0.483(8) 0.177(2) 0.068(9) Uiso 1.00 calc
H(8) H 0.807(4) 0.615(8) 0.258(2) 0.062(9) Uiso 1.00 calc
H(9) H 0.957(4) 0.444(8) 0.285(2) 0.064(9) Uiso 1.00 calc
H(10) H 0.567(3) 0.409(7) 0.192(2) 0.028(7) Uiso 1.00 calc
H(11) H 0.295(3) 0.505(7) 0.177(2) 0.054(8) Uiso 1.00 calc
H(12) H 0.191(4) 0.474(8) 0.083(2) 0.067(9) Uiso 1.00 calc
H(13) H 0.387(5) 0.12(1) -0.009(3) 0.09(1) Uiso 1.00 calc
H(14) H 0.222(4) 0.129(10) -0.017(3) 0.09(1) Uiso 1.00 calc
H(15) H 0.339(4) -0.123(10) 0.016(3) 0.07(1) Uiso 1.00 calc

loop_
_atom_site_aniso_label
_atom_site_aniso_U_11
_atom_site_aniso_U_22
_atom_site_aniso_U_33
_atom_site_aniso_U_12
_atom_site_aniso_U_13
_atom_site_aniso_U_23
Cl(1) 0.0401(3) 0.0571(4) 0.0710(4) -0.0056(3) 0.0041(3) -0.0093(4)
Cl(2) 0.0763(5) 0.0951(7) 0.0405(3) 0.0158(5) 0.0134(3) 0.0060(4)
O(1) 0.047(1) 0.0270(8) 0.079(1) 0.0028(8) -0.0082(9) -0.0041(9)
N(1) 0.0377(9) 0.0253(10) 0.045(1) 0.0038(8) -0.0050(8) 0.0013(8)
C(1) 0.037(1) 0.032(1) 0.047(1) -0.0042(9) -0.0061(8) -0.0029(9)
C(2) 0.051(1) 0.062(2) 0.057(1) 0.017(1) 0.009(1) 0.000(1)
C(3) 0.063(2) 0.085(2) 0.060(1) 0.012(2) 0.018(1) -0.005(2)
C(4) 0.084(2) 0.071(2) 0.046(1) -0.013(1) 0.001(1) 0.000(1)
C(5) 0.098(2) 0.056(2) 0.050(1) 0.015(2) -0.018(1) 0.004(2)
C(6) 0.063(1) 0.045(2) 0.051(1) 0.016(1) -0.010(1) -0.003(1)
C(7) 0.0355(10) 0.031(1) 0.048(1) 0.0046(9) -0.0032(8) -0.005(1)
C(8) 0.037(1) 0.040(1) 0.065(2) -0.004(1) 0.002(1) 0.001(1)
C(9) 0.037(1) 0.0290(9) 0.040(1) 0.0022(8) 0.0001(8) -0.0051(9)
C(10) 0.0371(9) 0.031(1) 0.038(1) -0.0019(9) -0.0022(8) -0.0003(9)
C(11) 0.045(1) 0.031(1) 0.058(2) 0.0041(10) -0.009(1) -0.002(1)
C(12) 0.0403(10) 0.037(1) 0.0388(9) 0.0036(9) 0.0009(8) -0.0028(9)
C(13) 0.053(1) 0.073(2) 0.037(1) 0.000(2) 0.004(1) -0.004(1)

loop_
_atom_type_symbol
_atom_type_description
_atom_type_scat_dispersion_real
_atom_type_scat_dispersion_imag
_atom_type_scat_source
C C 0.003 0.002
;International Tables for Crystallography
(1992, Vol. C, Tables 4.2.6.8 and 6.1.1.1)
;
H H 0.000 0.000
;International Tables for Crystallography
(1992, Vol. C, Table 6.1.1.2)
;
N N 0.006 0.003
;International Tables for Crystallography
(1992, Vol. C, Tables 4.2.6.8 and 6.1.1.1)
;
O O 0.011 0.006
;International Tables for Crystallography
(1992, Vol. C, Tables 4.2.6.8 and 6.1.1.1)
;
Cl Cl 0.148 0.159
;International Tables for Crystallography
(1992, Vol. C, Tables 4.2.6.8 and 6.1.1.1)
;

loop_
_geom_angle_atom_site_label_1
_geom_angle_atom_site_label_2
_geom_angle_atom_site_label_3
_geom_angle
_geom_angle_publ_flag
C(7) N(1) C(9) 122.4(3) yes
C(2) C(1) C(6) 118.1(3) yes
C(2) C(1) C(7) 122.6(3) yes
C(6) C(1) C(7) 119.3(3) yes
C(1) C(2) C(3) 121.1(4) yes
C(2) C(3) C(4) 120.4(4) yes
C(3) C(4) C(5) 119.4(4) yes
C(4) C(5) C(6) 120.4(4) yes
C(1) C(6) C(5) 120.6(4) yes
N(1) C(7) C(1) 112.3(2) yes
N(1) C(7) C(8) 108.3(2) yes
C(1) C(7) C(8) 111.9(2) yes
O(1) C(9) N(1) 123.8(3) yes
O(1) C(9) C(10) 119.1(3) yes
N(1) C(9) C(10) 117.1(3) yes
C(9) C(10) C(11) 120.9(2) yes
C(9) C(10) C(12) 116.4(2) yes
C(9) C(10) C(13) 112.3(3) yes
C(11) C(10) C(12) 58.7(2) yes
C(11) C(10) C(13) 119.2(3) yes
C(12) C(10) C(13) 119.4(2) yes
C(10) C(11) C(12) 60.0(2) yes
Cl(1) C(12) Cl(2) 110.7(2) yes
Cl(1) C(12) C(10) 119.7(2) yes
Cl(1) C(12) C(11) 120.1(2) yes
Cl(2) C(12) C(10) 119.0(2) yes
Cl(2) C(12) C(11) 118.4(2) yes
C(10) C(12) C(11) 61.3(2) yes

loop_
_geom_bond_atom_site_label_1
_geom_bond_atom_site_label_2
_geom_bond_distance
_geom_bond_publ_flag
Cl(1) C(12) 1.766(3) yes
Cl(2) C(12) 1.750(3) yes
O(1) C(9) 1.225(4) yes
N(1) C(7) 1.472(3) yes
N(1) C(9) 1.329(4) yes
C(1) C(2) 1.378(4) yes
C(1) C(6) 1.388(4) yes
C(1) C(7) 1.506(4) yes
C(2) C(3) 1.386(5) yes
C(3) C(4) 1.378(7) yes
C(4) C(5) 1.365(6) yes
C(5) C(6) 1.400(5) yes
C(7) C(8) 1.530(4) yes
C(9) C(10) 1.519(4) yes
C(10) C(11) 1.518(4) yes
C(10) C(12) 1.500(4) yes
C(10) C(13) 1.514(4) yes
C(11) C(12) 1.480(5) yes

loop_
_geom_contact_atom_site_label_1
_geom_contact_atom_site_label_2
_geom_contact_distance
_geom_contact_site_symmetry_2
Cl(2) C(4) 3.519(5) 2_646
O(1) N(1) 3.046(3) 1_545
O(1) C(11) 3.415(4) 1_545
O(1) C(8) 3.417(4) 1_545

loop_
_geom_torsion_atom_site_label_1
_geom_torsion_atom_site_label_2
_geom_torsion_atom_site_label_3
_geom_torsion_atom_site_label_4
_geom_torsion
_geom_torsion_publ_flag
Cl(1) C(12) C(10) C(9) -138.1(3) yes
Cl(1) C(12) C(10) C(11) 110.2(3) yes
Cl(1) C(12) C(10) C(13) 1.9(4) yes
Cl(1) C(12) C(11) C(10) -109.6(2) yes
Cl(2) C(12) C(10) C(9) 3.3(4) yes
Cl(2) C(12) C(10) C(11) -108.4(3) yes
Cl(2) C(12) C(10) C(13) 143.3(3) yes
Cl(2) C(12) C(11) C(10) 109.4(2) yes
O(1) C(9) N(1) C(7) -2.8(5) yes
O(1) C(9) C(10) C(11) 149.1(3) yes
O(1) C(9) C(10) C(12) 81.3(4) yes
O(1) C(9) C(10) C(13) -61.5(4) yes
N(1) C(7) C(1) C(2) -42.5(4) yes
N(1) C(7) C(1) C(6) 139.2(3) yes
N(1) C(9) C(10) C(11) -32.3(4) yes
N(1) C(9) C(10) C(12) -100.1(3) yes
N(1) C(9) C(10) C(13) 117.1(3) yes
C(1) C(2) C(3) C(4) -1.8(7) yes
C(1) C(6) C(5) C(4) 0.3(6) yes
C(1) C(7) N(1) C(9) -86.1(3) yes
C(2) C(1) C(6) C(5) -0.1(5) yes
C(2) C(1) C(7) C(8) 79.7(3) yes
C(2) C(3) C(4) C(5) 1.9(7) yes
C(3) C(2) C(1) C(6) 0.8(6) yes
C(3) C(2) C(1) C(7) -177.5(4) yes
C(3) C(4) C(5) C(6) -1.2(7) yes
C(5) C(6) C(1) C(7) 178.3(4) yes
C(6) C(1) C(7) C(8) -98.7(3) yes
C(7) N(1) C(9) C(10) 178.7(2) yes
C(8) C(7) N(1) C(9) 149.7(3) yes
C(9) C(10) C(11) C(12) -104.1(3) yes
C(9) C(10) C(12) C(11) 111.7(3) yes
C(11) C(12) C(10) C(13) -108.2(3) yes
C(12) C(11) C(10) C(13) 108.6(3) yes
C(12) C(11) C(10) C(13) 108.6(3) yes
